data_4316388
loop_
_publ_author_name
'Matthew F. Cain'
'Russell P. Hughes'
'David S. Glueck'
'James A. Golen'
'Curtis E. Moore'
'Arnold L. Rheingold'

_publ_section_title
;
 Synthesis and Structure of Intermediates in Copper-Catalyzed Alkylation
 of Diphenylphosphine
;
_journal_name_full 'Inorganic Chemistry'
_journal_page_first 7650
_journal_page_last 7662
_journal_paper_doi 10.1021/ic100816u
_journal_volume 49
_journal_year 2010
_chemical_formula_sum 'C60 H53 Cl4 Cu F6 O P4'
_chemical_formula_weight 1233.24
_chemical_name_systematic
;
 ?
;
_space_group_IT_number 2
_symmetry_cell_setting triclinic
_symmetry_space_group_name_Hall '-P 1'
_symmetry_space_group_name_H-M 'P -1'
_atom_sites_solution_hydrogens geom
_atom_sites_solution_primary direct
_atom_sites_solution_secondary difmap
_audit_creation_method SHELXL-97
_cell_angle_alpha 74.159(2)
_cell_angle_beta 70.067(2)
_cell_angle_gamma 73.684(2)
_cell_formula_units_Z 2
_cell_length_a 13.449(2)
_cell_length_b 13.521(2)
_cell_length_c 17.421(3)
_cell_measurement_reflns_used 9758
_cell_measurement_temperature 100(2)
_cell_measurement_theta_max 27.79
_cell_measurement_theta_min 2.23
_cell_volume 2802.5(8)
_computing_cell_refinement 'Bruker SAINT'
_computing_data_collection 'Bruker APEX2'
_computing_data_reduction 'Bruker SAINT'
_computing_molecular_graphics 'Bruker SHELXTL'
_computing_publication_material 'Bruker SHELXTL'
_computing_structure_refinement 'SHELXL-97 (Sheldrick, 1997)'
_computing_structure_solution 'SHELXS-97 (Sheldrick, 1990)'
_diffrn_ambient_temperature 100(2)
_diffrn_measured_fraction_theta_full 0.997
_diffrn_measured_fraction_theta_max 0.914
_diffrn_measurement_device_type 'Bruker APEX-II CCD'
_diffrn_measurement_method '\f and \w scans'
_diffrn_radiation_monochromator graphite
_diffrn_radiation_source 'fine-focus sealed tube'
_diffrn_radiation_type MoK\a
_diffrn_radiation_wavelength 0.71073
_diffrn_reflns_av_R_equivalents 0.0415
_diffrn_reflns_av_sigmaI/netI 0.0471
_diffrn_reflns_limit_h_max 17
_diffrn_reflns_limit_h_min -17
_diffrn_reflns_limit_k_max 17
_diffrn_reflns_limit_k_min -16
_diffrn_reflns_limit_l_max 22
_diffrn_reflns_limit_l_min -22
_diffrn_reflns_number 44546
_diffrn_reflns_theta_full 25.00
_diffrn_reflns_theta_max 28.01
_diffrn_reflns_theta_min 1.27
_diffrn_standards_number 0
_exptl_absorpt_coefficient_mu 0.756
_exptl_absorpt_correction_T_max 0.8049
_exptl_absorpt_correction_T_min 0.7777
_exptl_absorpt_correction_type multi-scan
_exptl_absorpt_process_details sadabs
_exptl_crystal_colour colourless
_exptl_crystal_density_diffrn 1.461
_exptl_crystal_density_method 'not measured'
_exptl_crystal_description BLOCK
_exptl_crystal_F_000 1264
_exptl_crystal_size_max 0.35
_exptl_crystal_size_mid 0.35
_exptl_crystal_size_min 0.30
_refine_diff_density_max 1.967
_refine_diff_density_min -1.992
_refine_diff_density_rms 0.137
_refine_ls_extinction_method none
_refine_ls_goodness_of_fit_ref 1.006
_refine_ls_hydrogen_treatment constr
_refine_ls_matrix_type full
_refine_ls_number_parameters 681
_refine_ls_number_reflns 12358
_refine_ls_number_restraints 42
_refine_ls_restrained_S_all 1.245
_refine_ls_R_factor_all 0.1007
_refine_ls_R_factor_gt 0.0806
_refine_ls_shift/su_max 0.016
_refine_ls_shift/su_mean 0.000
_refine_ls_structure_factor_coef Fsqd
_refine_ls_weighting_details 'calc w=1/[\s^2^(Fo^2^)+(0.1096P)^2^+18.5365P] where P=(Fo^2^+2Fc^2^)/3'
_refine_ls_weighting_scheme calc
_refine_ls_wR_factor_gt 0.2166
_refine_ls_wR_factor_ref 0.2344
_reflns_number_gt 9669
_reflns_number_total 12358
_reflns_threshold_expression >2sigma(I)
_cod_data_source_file ic100816u_si_003_08.cif
_cod_data_source_block glu316
_cod_depositor_comments
;
The following automatic conversions were performed:

'_symmetry_cell_setting' value 'Triclinic' changed to 'triclinic'
according to the built-in table from CIF Core dictionary named
'cif_core.dic' version 2.4.1 from 2010-06-29.

Automatic conversion script
Id: cif_fix_values 1646 2011-03-28 12:23:43Z adriana 
;
_cod_database_code 4316388

loop_
_symmetry_equiv_pos_as_xyz
'x, y, z'
'-x, -y, -z'

loop_
_atom_site_label
_atom_site_type_symbol
_atom_site_fract_x
_atom_site_fract_y
_atom_site_fract_z
_atom_site_U_iso_or_equiv
_atom_site_adp_type
_atom_site_occupancy
_atom_site_symmetry_multiplicity
_atom_site_calc_flag
_atom_site_refinement_flags
_atom_site_disorder_assembly
_atom_site_disorder_group
Cl1 Cl 0.49212(17) -0.20011(16) -0.11155(13) 0.0453(5) Uani 1 1 d . . .
Cl2 Cl 0.41930(18) -0.11244(17) 0.03847(12) 0.0486(5) Uani 1 1 d . . .
Cl3 Cl 0.7380(9) 0.0807(7) 0.1979(5) 0.108(3) Uiso 0.548(14) 1 d PD A 1
Cl4 Cl 0.9256(4) -0.0506(5) 0.1082(3) 0.0511(16) Uiso 0.548(14) 1 d PD A 1
Cl3A Cl 0.7842(8) 0.0991(6) 0.2025(5) 0.084(3) Uiso 0.452(14) 1 d PD A 2
Cl4A Cl 0.9517(10) -0.0968(12) 0.1116(7) 0.112(4) Uiso 0.452(14) 1 d PD A 2
Cu1 Cu 0.15575(6) 0.35414(5) 0.28615(4) 0.0187(2) Uani 1 1 d . . .
P1 P 0.08858(12) 0.21064(12) 0.37309(9) 0.0182(3) Uani 1 1 d . . .
P2 P 0.10376(12) 0.41538(12) 0.16617(9) 0.0191(3) Uani 1 1 d . . .
P3 P 0.26905(12) 0.41589(12) 0.32394(9) 0.0188(3) Uani 1 1 d . . .
P4 P -0.4807(2) 0.86192(17) 0.27915(12) 0.0470(6) Uani 1 1 d D . .
F1 F -0.4692(15) 0.9846(10) 0.2461(10) 0.092(5) Uiso 0.470(16) 1 d PD B 3
F2 F -0.5627(11) 0.8870(14) 0.2359(9) 0.078(5) Uiso 0.470(16) 1 d PD B 3
F3 F -0.3979(8) 0.8837(9) 0.3129(6) 0.040(3) Uiso 0.470(16) 1 d PD B 3
F4 F -0.4525(12) 0.7427(8) 0.3127(8) 0.048(4) Uiso 0.470(16) 1 d PD B 3
F5 F -0.3872(11) 0.8522(11) 0.1909(7) 0.055(4) Uiso 0.470(16) 1 d PD B 3
F6 F -0.5760(8) 0.8744(7) 0.3685(5) 0.026(2) Uiso 0.470(16) 1 d PD B 3
F1A F -0.5262(8) 0.9821(7) 0.2478(5) 0.045(3) Uiso 0.530(16) 1 d PD B 4
F2A F -0.5843(7) 0.8424(8) 0.2540(6) 0.046(3) Uiso 0.530(16) 1 d PD B 4
F3A F -0.3720(11) 0.8368(14) 0.3073(9) 0.087(4) Uiso 0.530(16) 1 d PD B 4
F4A F -0.4827(11) 0.7386(8) 0.3148(7) 0.052(3) Uiso 0.530(16) 1 d PD B 4
F5A F -0.4094(9) 0.8332(9) 0.1911(6) 0.048(3) Uiso 0.530(16) 1 d PD B 4
F6A F -0.5467(11) 0.8857(10) 0.3653(7) 0.063(4) Uiso 0.530(16) 1 d PD B 4
O1 O -0.0727(3) 0.3276(3) 0.2927(2) 0.0204(8) Uani 1 1 d . . .
C1 C -0.0557(5) 0.2434(4) 0.4267(4) 0.0195(11) Uani 1 1 d . . .
C2 C -0.1041(5) 0.2160(5) 0.5126(4) 0.0218(12) Uani 1 1 d . . .
H2A H -0.0612 0.1742 0.5480 0.026 Uiso 1 1 calc R . .
C3 C -0.2145(5) 0.2499(5) 0.5459(4) 0.0242(12) Uani 1 1 d . . .
H3A H -0.2464 0.2304 0.6041 0.029 Uiso 1 1 calc R . .
C4 C -0.2792(5) 0.3118(5) 0.4960(4) 0.0213(11) Uani 1 1 d . . .
H4A H -0.3544 0.3349 0.5205 0.026 Uiso 1 1 calc R . .
C5 C -0.2348(5) 0.3408(5) 0.4095(4) 0.0195(11) Uani 1 1 d . . .
C6 C -0.1237(5) 0.3049(4) 0.3780(3) 0.0190(11) Uani 1 1 d . . .
C7 C -0.2993(5) 0.4034(5) 0.3480(4) 0.0221(12) Uani 1 1 d . . .
C8 C -0.4030(5) 0.4743(5) 0.3894(4) 0.0270(13) Uani 1 1 d . . .
H8A H -0.3848 0.5259 0.4097 0.041 Uiso 1 1 calc R . .
H8B H -0.4473 0.4316 0.4363 0.041 Uiso 1 1 calc R . .
H8C H -0.4434 0.5110 0.3489 0.041 Uiso 1 1 calc R . .
C9 C -0.3275(5) 0.3239(5) 0.3122(4) 0.0288(13) Uani 1 1 d . . .
H9A H -0.2607 0.2791 0.2850 0.043 Uiso 1 1 calc R . .
H9B H -0.3674 0.3626 0.2716 0.043 Uiso 1 1 calc R . .
H9C H -0.3723 0.2801 0.3577 0.043 Uiso 1 1 calc R . .
C10 C -0.2258(5) 0.4664(5) 0.2749(4) 0.0213(11) Uani 1 1 d . . .
C11 C -0.1154(5) 0.4235(5) 0.2505(3) 0.0192(11) Uani 1 1 d . . .
C12 C -0.0406(5) 0.4728(5) 0.1832(3) 0.0194(11) Uani 1 1 d . . .
C13 C -0.0810(5) 0.5701(5) 0.1388(4) 0.0242(12) Uani 1 1 d . . .
H13A H -0.0331 0.6057 0.0927 0.029 Uiso 1 1 calc R . .
C14 C -0.1902(5) 0.6150(5) 0.1613(4) 0.0262(13) Uani 1 1 d . . .
H14A H -0.2167 0.6809 0.1303 0.031 Uiso 1 1 calc R . .
C15 C -0.2619(5) 0.5639(5) 0.2296(4) 0.0237(12) Uani 1 1 d . . .
H15A H -0.3363 0.5965 0.2451 0.028 Uiso 1 1 calc R . .
C16 C 0.1496(4) 0.1345(5) 0.4563(3) 0.0196(11) Uani 1 1 d . . .
C17 C 0.1606(5) 0.1871(5) 0.5109(4) 0.0236(12) Uani 1 1 d . . .
H17A H 0.1311 0.2603 0.5073 0.028 Uiso 1 1 calc R . .
C18 C 0.2145(5) 0.1329(5) 0.5706(4) 0.0238(12) Uani 1 1 d . . .
H18A H 0.2230 0.1691 0.6069 0.029 Uiso 1 1 calc R . .
C19 C 0.2559(5) 0.0254(5) 0.5765(4) 0.0259(13) Uani 1 1 d . . .
H19A H 0.2919 -0.0120 0.6176 0.031 Uiso 1 1 calc R . .
C20 C 0.2449(5) -0.0275(5) 0.5229(4) 0.0254(12) Uani 1 1 d . . .
H20A H 0.2738 -0.1008 0.5271 0.030 Uiso 1 1 calc R . .
C21 C 0.1917(5) 0.0266(5) 0.4628(4) 0.0242(12) Uani 1 1 d . . .
H21A H 0.1841 -0.0098 0.4262 0.029 Uiso 1 1 calc R . .
C22 C 0.1001(5) 0.1123(5) 0.3149(4) 0.0212(11) Uani 1 1 d . . .
C23 C 0.0162(5) 0.0628(5) 0.3287(4) 0.0269(13) Uani 1 1 d . . .
H23A H -0.0514 0.0822 0.3679 0.032 Uiso 1 1 calc R . .
C24 C 0.0311(6) -0.0154(6) 0.2852(5) 0.0341(15) Uani 1 1 d . . .
H24A H -0.0265 -0.0491 0.2949 0.041 Uiso 1 1 calc R . .
C25 C 0.1294(6) -0.0441(5) 0.2280(4) 0.0331(15) Uani 1 1 d . . .
H25A H 0.1395 -0.0975 0.1985 0.040 Uiso 1 1 calc R . .
C26 C 0.2132(6) 0.0056(6) 0.2138(4) 0.0316(14) Uani 1 1 d . . .
H26A H 0.2807 -0.0138 0.1746 0.038 Uiso 1 1 calc R . .
C27 C 0.1986(5) 0.0839(5) 0.2570(4) 0.0285(13) Uani 1 1 d . . .
H27A H 0.2560 0.1180 0.2469 0.034 Uiso 1 1 calc R . .
C28 C 0.1646(5) 0.5182(5) 0.0873(4) 0.0234(12) Uani 1 1 d . . .
C29 C 0.1939(6) 0.5916(5) 0.1132(5) 0.0322(14) Uani 1 1 d . . .
H29A H 0.1860 0.5849 0.1706 0.039 Uiso 1 1 calc R . .
C30 C 0.2348(7) 0.6749(6) 0.0554(6) 0.049(2) Uani 1 1 d . . .
H30A H 0.2560 0.7239 0.0734 0.059 Uiso 1 1 calc R . .
C31 C 0.2447(7) 0.6868(7) -0.0280(6) 0.053(2) Uani 1 1 d . . .
H31A H 0.2709 0.7449 -0.0670 0.063 Uiso 1 1 calc R . .
C32 C 0.2163(6) 0.6135(7) -0.0545(5) 0.0412(18) Uani 1 1 d . . .
H32A H 0.2244 0.6208 -0.1120 0.049 Uiso 1 1 calc R . .
C33 C 0.1761(5) 0.5298(6) 0.0024(4) 0.0305(14) Uani 1 1 d . . .
H33A H 0.1564 0.4801 -0.0162 0.037 Uiso 1 1 calc R . .
C34 C 0.1310(5) 0.3117(5) 0.1085(4) 0.0226(12) Uani 1 1 d . . .
C35 C 0.2402(5) 0.2722(5) 0.0677(4) 0.0277(13) Uani 1 1 d . . .
H35A H 0.2963 0.2994 0.0708 0.033 Uiso 1 1 calc R . .
C36 C 0.2647(6) 0.1938(6) 0.0232(4) 0.0350(15) Uani 1 1 d . . .
H36A H 0.3378 0.1689 -0.0056 0.042 Uiso 1 1 calc R . .
C37 C 0.1843(7) 0.1513(6) 0.0201(5) 0.0395(17) Uani 1 1 d . . .
H37A H 0.2025 0.0963 -0.0096 0.047 Uiso 1 1 calc R . .
C38 C 0.0785(7) 0.1883(6) 0.0599(5) 0.0387(16) Uani 1 1 d . . .
H38A H 0.0234 0.1594 0.0572 0.046 Uiso 1 1 calc R . .
C39 C 0.0509(5) 0.2688(5) 0.1046(4) 0.0290(13) Uani 1 1 d . . .
H39A H -0.0227 0.2939 0.1322 0.035 Uiso 1 1 calc R . .
C40 C 0.3549(5) 0.3162(5) 0.3812(4) 0.0207(11) Uani 1 1 d . . .
C41 C 0.3747(5) 0.3326(5) 0.4507(4) 0.0244(12) Uani 1 1 d . . .
H41A H 0.3465 0.3986 0.4673 0.029 Uiso 1 1 calc R . .
C42 C 0.4357(5) 0.2518(6) 0.4945(4) 0.0294(14) Uani 1 1 d . . .
H42A H 0.4484 0.2622 0.5418 0.035 Uiso 1 1 calc R . .
C43 C 0.4790(5) 0.1542(5) 0.4691(4) 0.0291(14) Uani 1 1 d . . .
H43A H 0.5203 0.0988 0.4997 0.035 Uiso 1 1 calc R . .
C44 C 0.4613(5) 0.1390(5) 0.3997(4) 0.0289(13) Uani 1 1 d . . .
H44A H 0.4920 0.0738 0.3818 0.035 Uiso 1 1 calc R . .
C45 C 0.3986(5) 0.2193(5) 0.3563(4) 0.0251(12) Uani 1 1 d . . .
H45A H 0.3854 0.2082 0.3094 0.030 Uiso 1 1 calc R . .
C46 C 0.3647(5) 0.4886(5) 0.2432(4) 0.0214(11) Uani 1 1 d . . .
C47 C 0.3892(5) 0.5803(5) 0.2488(4) 0.0269(13) Uani 1 1 d . . .
H47A H 0.3527 0.6107 0.2967 0.032 Uiso 1 1 calc R . .
C48 C 0.4676(6) 0.6271(6) 0.1835(5) 0.0368(16) Uani 1 1 d . . .
H48A H 0.4826 0.6902 0.1867 0.044 Uiso 1 1 calc R . .
C49 C 0.5225(6) 0.5821(7) 0.1152(5) 0.0413(18) Uani 1 1 d . . .
H49A H 0.5769 0.6133 0.0721 0.050 Uiso 1 1 calc R . .
C50 C 0.4996(6) 0.4913(7) 0.1081(4) 0.0383(17) Uani 1 1 d . . .
H50A H 0.5384 0.4603 0.0607 0.046 Uiso 1 1 calc R . .
C51 C 0.4196(6) 0.4468(6) 0.1711(4) 0.0319(14) Uani 1 1 d . . .
H51A H 0.4015 0.3868 0.1652 0.038 Uiso 1 1 calc R . .
C52 C 0.1843(5) 0.5037(5) 0.3976(4) 0.0234(12) Uani 1 1 d . . .
H52A H 0.1618 0.4615 0.4544 0.028 Uiso 1 1 calc R . .
H52B H 0.2262 0.5525 0.3989 0.028 Uiso 1 1 calc R . .
C53 C 0.0860(5) 0.5651(5) 0.3701(4) 0.0241(12) Uani 1 1 d . . .
C54 C 0.0837(5) 0.6633(5) 0.3178(4) 0.0298(14) Uani 1 1 d . . .
H54A H 0.1438 0.6955 0.3022 0.036 Uiso 1 1 calc R . .
C55 C -0.0042(6) 0.7153(6) 0.2878(5) 0.0382(16) Uani 1 1 d . . .
H55A H -0.0035 0.7817 0.2511 0.046 Uiso 1 1 calc R . .
C56 C -0.0944(6) 0.6691(6) 0.3119(5) 0.0368(17) Uani 1 1 d . . .
H56A H -0.1547 0.7035 0.2910 0.044 Uiso 1 1 calc R . .
C57 C -0.0947(5) 0.5724(6) 0.3665(4) 0.0319(15) Uani 1 1 d . . .
H57A H -0.1566 0.5421 0.3848 0.038 Uiso 1 1 calc R . .
C58 C -0.0056(5) 0.5205(5) 0.3943(4) 0.0286(13) Uani 1 1 d . . .
H58A H -0.0060 0.4536 0.4303 0.034 Uiso 1 1 calc R . .
C59 C 0.4593(9) -0.0859(6) -0.0717(5) 0.051(2) Uani 1 1 d . . .
H59A H 0.3998 -0.0357 -0.0918 0.061 Uiso 1 1 calc R . .
H59B H 0.5229 -0.0526 -0.0926 0.061 Uiso 1 1 calc R . .
C60 C 0.8140(10) -0.0405(10) 0.1848(9) 0.100(5) Uani 1 1 d D . .
H60A H 0.8332 -0.0760 0.2371 0.120 Uiso 1 1 calc R A 1
H60B H 0.7674 -0.0808 0.1781 0.120 Uiso 1 1 calc R A 1

loop_
_atom_site_aniso_label
_atom_site_aniso_U_11
_atom_site_aniso_U_22
_atom_site_aniso_U_33
_atom_site_aniso_U_23
_atom_site_aniso_U_13
_atom_site_aniso_U_12
Cl1 0.0478(11) 0.0412(10) 0.0513(11) -0.0221(9) -0.0108(9) -0.0076(8)
Cl2 0.0594(12) 0.0433(11) 0.0331(9) -0.0115(8) 0.0015(8) -0.0094(9)
Cu1 0.0183(4) 0.0185(4) 0.0190(3) -0.0038(3) -0.0028(3) -0.0065(3)
P1 0.0175(7) 0.0180(7) 0.0184(7) -0.0044(5) -0.0019(5) -0.0056(5)
P2 0.0174(7) 0.0211(7) 0.0175(7) -0.0032(5) -0.0018(5) -0.0064(6)
P3 0.0188(7) 0.0183(7) 0.0198(7) -0.0055(5) -0.0026(5) -0.0065(6)
P4 0.0732(15) 0.0336(11) 0.0309(10) -0.0090(8) -0.0223(10) 0.0057(10)
O1 0.021(2) 0.020(2) 0.0173(19) -0.0048(15) -0.0001(15) -0.0040(16)
C1 0.017(3) 0.017(3) 0.025(3) -0.007(2) -0.001(2) -0.006(2)
C2 0.028(3) 0.017(3) 0.023(3) -0.005(2) -0.006(2) -0.009(2)
C3 0.030(3) 0.024(3) 0.017(3) -0.007(2) 0.001(2) -0.011(3)
C4 0.019(3) 0.023(3) 0.022(3) -0.010(2) 0.002(2) -0.009(2)
C5 0.017(3) 0.020(3) 0.022(3) -0.007(2) -0.001(2) -0.008(2)
C6 0.024(3) 0.017(3) 0.018(3) -0.006(2) -0.002(2) -0.009(2)
C7 0.017(3) 0.024(3) 0.023(3) -0.007(2) -0.001(2) -0.005(2)
C8 0.019(3) 0.032(3) 0.026(3) -0.008(3) -0.002(2) -0.004(3)
C9 0.026(3) 0.032(3) 0.030(3) -0.007(3) -0.004(3) -0.014(3)
C10 0.021(3) 0.025(3) 0.019(3) -0.008(2) -0.003(2) -0.006(2)
C11 0.022(3) 0.019(3) 0.017(3) -0.006(2) -0.004(2) -0.006(2)
C12 0.018(3) 0.023(3) 0.019(3) -0.008(2) -0.004(2) -0.004(2)
C13 0.026(3) 0.027(3) 0.019(3) -0.003(2) -0.003(2) -0.009(3)
C14 0.027(3) 0.024(3) 0.026(3) -0.002(2) -0.009(2) -0.002(3)
C15 0.019(3) 0.024(3) 0.027(3) -0.009(2) -0.004(2) -0.002(2)
C16 0.016(3) 0.022(3) 0.020(3) -0.002(2) -0.004(2) -0.007(2)
C17 0.021(3) 0.022(3) 0.025(3) -0.006(2) -0.001(2) -0.005(2)
C18 0.022(3) 0.028(3) 0.023(3) -0.008(2) -0.003(2) -0.008(2)
C19 0.021(3) 0.028(3) 0.025(3) -0.004(2) -0.004(2) -0.004(2)
C20 0.023(3) 0.024(3) 0.028(3) -0.004(2) -0.005(2) -0.005(2)
C21 0.021(3) 0.024(3) 0.028(3) -0.006(2) -0.005(2) -0.008(2)
C22 0.021(3) 0.020(3) 0.021(3) -0.004(2) -0.003(2) -0.007(2)
C23 0.023(3) 0.029(3) 0.030(3) -0.013(3) 0.002(2) -0.010(3)
C24 0.033(4) 0.035(4) 0.039(4) -0.016(3) -0.002(3) -0.016(3)
C25 0.042(4) 0.024(3) 0.035(4) -0.014(3) -0.007(3) -0.007(3)
C26 0.027(3) 0.034(4) 0.029(3) -0.014(3) 0.000(3) -0.003(3)
C27 0.024(3) 0.032(3) 0.029(3) -0.010(3) -0.001(2) -0.009(3)
C28 0.016(3) 0.027(3) 0.022(3) 0.001(2) -0.002(2) -0.006(2)
C29 0.031(3) 0.029(3) 0.038(4) -0.002(3) -0.012(3) -0.011(3)
C30 0.049(5) 0.030(4) 0.072(6) 0.007(4) -0.027(4) -0.018(4)
C31 0.040(4) 0.046(5) 0.057(5) 0.028(4) -0.012(4) -0.026(4)
C32 0.028(4) 0.052(5) 0.028(3) 0.011(3) -0.001(3) -0.011(3)
C33 0.024(3) 0.037(4) 0.026(3) -0.002(3) -0.004(2) -0.008(3)
C34 0.022(3) 0.023(3) 0.020(3) -0.004(2) -0.004(2) -0.002(2)
C35 0.021(3) 0.030(3) 0.026(3) -0.005(3) -0.001(2) -0.004(3)
C36 0.030(3) 0.035(4) 0.029(3) -0.008(3) -0.001(3) 0.004(3)
C37 0.054(5) 0.033(4) 0.031(4) -0.015(3) -0.013(3) 0.001(3)
C38 0.046(4) 0.036(4) 0.041(4) -0.018(3) -0.013(3) -0.009(3)
C39 0.026(3) 0.032(3) 0.030(3) -0.011(3) -0.007(3) -0.006(3)
C40 0.017(3) 0.023(3) 0.022(3) -0.005(2) -0.002(2) -0.007(2)
C41 0.021(3) 0.023(3) 0.028(3) -0.003(2) -0.004(2) -0.007(2)
C42 0.024(3) 0.038(4) 0.028(3) 0.000(3) -0.006(3) -0.016(3)
C43 0.019(3) 0.028(3) 0.034(3) 0.006(3) -0.006(2) -0.008(3)
C44 0.022(3) 0.026(3) 0.032(3) -0.003(3) -0.003(3) -0.005(3)
C45 0.021(3) 0.025(3) 0.026(3) -0.005(2) -0.001(2) -0.006(2)
C46 0.020(3) 0.020(3) 0.024(3) -0.002(2) -0.004(2) -0.007(2)
C47 0.026(3) 0.027(3) 0.029(3) -0.006(2) -0.008(3) -0.007(3)
C48 0.037(4) 0.036(4) 0.040(4) 0.008(3) -0.013(3) -0.022(3)
C49 0.031(4) 0.051(5) 0.035(4) 0.009(3) -0.006(3) -0.018(3)
C50 0.028(3) 0.051(5) 0.026(3) -0.007(3) 0.005(3) -0.010(3)
C51 0.032(3) 0.034(4) 0.028(3) -0.011(3) -0.002(3) -0.008(3)
C52 0.025(3) 0.024(3) 0.021(3) -0.009(2) -0.001(2) -0.007(2)
C53 0.022(3) 0.026(3) 0.024(3) -0.016(2) 0.000(2) -0.002(2)
C54 0.025(3) 0.028(3) 0.038(4) -0.014(3) -0.005(3) -0.005(3)
C55 0.039(4) 0.028(4) 0.048(4) -0.014(3) -0.014(3) 0.001(3)
C56 0.028(3) 0.039(4) 0.049(4) -0.029(3) -0.016(3) 0.010(3)
C57 0.023(3) 0.040(4) 0.039(4) -0.027(3) -0.004(3) -0.004(3)
C58 0.026(3) 0.030(3) 0.027(3) -0.017(3) 0.001(2) -0.003(3)
C59 0.084(7) 0.027(4) 0.035(4) -0.009(3) -0.012(4) -0.005(4)
C60 0.087(10) 0.128(13) 0.091(10) -0.011(9) -0.027(8) -0.039(9)

loop_
_atom_type_symbol
_atom_type_description
_atom_type_scat_dispersion_real
_atom_type_scat_dispersion_imag
_atom_type_scat_source
C C 0.0033 0.0016 'International Tables Vol C Tables 4.2.6.8 and 6.1.1.4'
H H 0.0000 0.0000 'International Tables Vol C Tables 4.2.6.8 and 6.1.1.4'
O O 0.0106 0.0060 'International Tables Vol C Tables 4.2.6.8 and 6.1.1.4'
F F 0.0171 0.0103 'International Tables Vol C Tables 4.2.6.8 and 6.1.1.4'
P P 0.1023 0.0942 'International Tables Vol C Tables 4.2.6.8 and 6.1.1.4'
Cu Cu 0.3201 1.2651 'International Tables Vol C Tables 4.2.6.8 and 6.1.1.4'
Cl Cl 0.1484 0.1585 'International Tables Vol C Tables 4.2.6.8 and 6.1.1.4'

loop_
_geom_angle_atom_site_label_1
_geom_angle_atom_site_label_2
_geom_angle_atom_site_label_3
_geom_angle
_geom_angle_site_symmetry_1
_geom_angle_site_symmetry_3
_geom_angle_publ_flag
P3 Cu1 P2 126.92(6) . . ?
P3 Cu1 P1 118.04(6) . . ?
P2 Cu1 P1 114.99(6) . . ?
C22 P1 C1 104.5(3) . . ?
C22 P1 C16 103.4(3) . . ?
C1 P1 C16 104.1(3) . . ?
C22 P1 Cu1 111.41(19) . . ?
C1 P1 Cu1 113.06(19) . . ?
C16 P1 Cu1 119.01(19) . . ?
C28 P2 C34 103.1(3) . . ?
C28 P2 C12 101.8(3) . . ?
C34 P2 C12 105.2(3) . . ?
C28 P2 Cu1 118.7(2) . . ?
C34 P2 Cu1 112.3(2) . . ?
C12 P2 Cu1 114.08(19) . . ?
C40 P3 C46 102.9(3) . . ?
C40 P3 C52 104.6(3) . . ?
C46 P3 C52 107.1(3) . . ?
C40 P3 Cu1 115.0(2) . . ?
C46 P3 Cu1 118.8(2) . . ?
C52 P3 Cu1 107.4(2) . . ?
F2 P4 F6A 102.7(8) . . ?
F2 P4 F4 111.0(10) . . ?
F6A P4 F4 93.3(7) . . ?
F2 P4 F3 156.7(9) . . ?
F6A P4 F3 75.8(6) . . ?
F4 P4 F3 92.3(6) . . ?
F2 P4 F1A 62.7(7) . . ?
F6A P4 F1A 83.9(6) . . ?
F4 P4 F1A 172.1(7) . . ?
F3 P4 F1A 94.2(6) . . ?
F2 P4 F5A 78.9(7) . . ?
F6A P4 F5A 177.8(6) . . ?
F4 P4 F5A 84.7(6) . . ?
F3 P4 F5A 103.3(6) . . ?
F1A P4 F5A 98.2(5) . . ?
F2 P4 F3A 167.7(8) . . ?
F6A P4 F3A 88.8(7) . . ?
F4 P4 F3A 71.8(8) . . ?
F3 P4 F3A 23.5(6) . . ?
F1A P4 F3A 115.4(8) . . ?
F5A P4 F3A 89.6(7) . . ?
F2 P4 F4A 97.8(9) . . ?
F6A P4 F4A 89.9(6) . . ?
F4 P4 F4A 14.8(6) . . ?
F3 P4 F4A 105.4(6) . . ?
F1A P4 F4A 157.4(7) . . ?
F5A P4 F4A 88.4(6) . . ?
F3A P4 F4A 86.2(7) . . ?
F2 P4 F5 89.4(7) . . ?
F6A P4 F5 164.1(7) . . ?
F4 P4 F5 91.9(7) . . ?
F3 P4 F5 89.0(6) . . ?
F1A P4 F5 92.7(6) . . ?
F5A P4 F5 15.8(6) . . ?
F3A P4 F5 78.5(7) . . ?
F4A P4 F5 98.7(7) . . ?
F2 P4 F1 87.4(8) . . ?
F6A P4 F1 89.6(8) . . ?
F4 P4 F1 160.2(10) . . ?
F3 P4 F1 69.4(8) . . ?
F1A P4 F1 27.6(6) . . ?
F5A P4 F1 91.9(8) . . ?
F3A P4 F1 88.6(10) . . ?
F4A P4 F1 174.8(9) . . ?
F5 P4 F1 80.5(8) . . ?
F2 P4 F6 90.5(7) . . ?
F6A P4 F6 15.3(6) . . ?
F4 P4 F6 89.2(6) . . ?
F3 P4 F6 90.7(5) . . ?
F1A P4 F6 86.2(5) . . ?
F5A P4 F6 165.0(6) . . ?
F3A P4 F6 101.5(6) . . ?
F4A P4 F6 82.5(6) . . ?
F5 P4 F6 178.8(6) . . ?
F1 P4 F6 98.3(7) . . ?
F2 P4 F2A 23.8(6) . . ?
F6A P4 F2A 96.5(6) . . ?
F4 P4 F2A 88.7(7) . . ?
F3 P4 F2A 172.3(5) . . ?
F1A P4 F2A 84.3(5) . . ?
F5A P4 F2A 84.5(5) . . ?
F3A P4 F2A 160.1(8) . . ?
F4A P4 F2A 74.7(6) . . ?
F5 P4 F2A 98.7(6) . . ?
F1 P4 F2A 110.5(7) . . ?
F6 P4 F2A 81.7(5) . . ?
C11 O1 C6 115.5(4) . . ?
C6 C1 C2 117.0(5) . . ?
C6 C1 P1 117.0(4) . . ?
C2 C1 P1 126.0(5) . . ?
C3 C2 C1 120.1(6) . . ?
C3 C2 H2A 119.9 . . ?
C1 C2 H2A 119.9 . . ?
C4 C3 C2 121.4(5) . . ?
C4 C3 H3A 119.3 . . ?
C2 C3 H3A 119.3 . . ?
C3 C4 C5 120.7(5) . . ?
C3 C4 H4A 119.6 . . ?
C5 C4 H4A 119.6 . . ?
C6 C5 C4 116.5(5) . . ?
C6 C5 C7 118.3(5) . . ?
C4 C5 C7 125.2(5) . . ?
O1 C6 C5 120.7(5) . . ?
O1 C6 C1 115.0(5) . . ?
C5 C6 C1 124.3(5) . . ?
C8 C7 C5 111.7(5) . . ?
C8 C7 C10 111.7(5) . . ?
C5 C7 C10 108.1(5) . . ?
C8 C7 C9 109.7(5) . . ?
C5 C7 C9 108.3(5) . . ?
C10 C7 C9 107.1(5) . . ?
C7 C8 H8A 109.5 . . ?
C7 C8 H8B 109.5 . . ?
H8A C8 H8B 109.5 . . ?
C7 C8 H8C 109.5 . . ?
H8A C8 H8C 109.5 . . ?
H8B C8 H8C 109.5 . . ?
C7 C9 H9A 109.5 . . ?
C7 C9 H9B 109.5 . . ?
H9A C9 H9B 109.5 . . ?
C7 C9 H9C 109.5 . . ?
H9A C9 H9C 109.5 . . ?
H9B C9 H9C 109.5 . . ?
C15 C10 C11 116.9(5) . . ?
C15 C10 C7 124.4(5) . . ?
C11 C10 C7 118.7(5) . . ?
O1 C11 C10 120.7(5) . . ?
O1 C11 C12 115.6(5) . . ?
C10 C11 C12 123.7(5) . . ?
C13 C12 C11 117.2(5) . . ?
C13 C12 P2 123.5(5) . . ?
C11 C12 P2 118.9(4) . . ?
C14 C13 C12 120.7(6) . . ?
C14 C13 H13A 119.7 . . ?
C12 C13 H13A 119.7 . . ?
C13 C14 C15 120.4(6) . . ?
C13 C14 H14A 119.8 . . ?
C15 C14 H14A 119.8 . . ?
C10 C15 C14 121.1(6) . . ?
C10 C15 H15A 119.5 . . ?
C14 C15 H15A 119.5 . . ?
C21 C16 C17 119.5(5) . . ?
C21 C16 P1 121.4(4) . . ?
C17 C16 P1 119.0(4) . . ?
C18 C17 C16 120.5(6) . . ?
C18 C17 H17A 119.8 . . ?
C16 C17 H17A 119.8 . . ?
C19 C18 C17 119.5(6) . . ?
C19 C18 H18A 120.2 . . ?
C17 C18 H18A 120.2 . . ?
C20 C19 C18 120.4(6) . . ?
C20 C19 H19A 119.8 . . ?
C18 C19 H19A 119.8 . . ?
C19 C20 C21 120.2(6) . . ?
C19 C20 H20A 119.9 . . ?
C21 C20 H20A 119.9 . . ?
C20 C21 C16 119.9(6) . . ?
C20 C21 H21A 120.0 . . ?
C16 C21 H21A 120.0 . . ?
C23 C22 C27 119.5(6) . . ?
C23 C22 P1 122.6(5) . . ?
C27 C22 P1 117.9(5) . . ?
C22 C23 C24 120.2(6) . . ?
C22 C23 H23A 119.9 . . ?
C24 C23 H23A 119.9 . . ?
C25 C24 C23 120.2(6) . . ?
C25 C24 H24A 119.9 . . ?
C23 C24 H24A 119.9 . . ?
C24 C25 C26 119.7(6) . . ?
C24 C25 H25A 120.2 . . ?
C26 C25 H25A 120.2 . . ?
C25 C26 C27 120.3(6) . . ?
C25 C26 H26A 119.9 . . ?
C27 C26 H26A 119.9 . . ?
C22 C27 C26 120.1(6) . . ?
C22 C27 H27A 119.9 . . ?
C26 C27 H27A 119.9 . . ?
C29 C28 C33 119.1(6) . . ?
C29 C28 P2 118.4(5) . . ?
C33 C28 P2 122.3(5) . . ?
C28 C29 C30 120.2(7) . . ?
C28 C29 H29A 119.9 . . ?
C30 C29 H29A 119.9 . . ?
C31 C30 C29 120.6(8) . . ?
C31 C30 H30A 119.7 . . ?
C29 C30 H30A 119.7 . . ?
C30 C31 C32 119.6(7) . . ?
C30 C31 H31A 120.2 . . ?
C32 C31 H31A 120.2 . . ?
C33 C32 C31 120.4(7) . . ?
C33 C32 H32A 119.8 . . ?
C31 C32 H32A 119.8 . . ?
C32 C33 C28 120.1(7) . . ?
C32 C33 H33A 120.0 . . ?
C28 C33 H33A 120.0 . . ?
C39 C34 C35 119.0(6) . . ?
C39 C34 P2 123.5(5) . . ?
C35 C34 P2 117.5(5) . . ?
C36 C35 C34 119.5(6) . . ?
C36 C35 H35A 120.2 . . ?
C34 C35 H35A 120.2 . . ?
C37 C36 C35 120.9(6) . . ?
C37 C36 H36A 119.5 . . ?
C35 C36 H36A 119.5 . . ?
C38 C37 C36 120.0(7) . . ?
C38 C37 H37A 120.0 . . ?
C36 C37 H37A 120.0 . . ?
C37 C38 C39 120.4(7) . . ?
C37 C38 H38A 119.8 . . ?
C39 C38 H38A 119.8 . . ?
C34 C39 C38 120.1(6) . . ?
C34 C39 H39A 120.0 . . ?
C38 C39 H39A 120.0 . . ?
C45 C40 C41 119.6(6) . . ?
C45 C40 P3 118.0(5) . . ?
C41 C40 P3 122.3(5) . . ?
C42 C41 C40 119.6(6) . . ?
C42 C41 H41A 120.2 . . ?
C40 C41 H41A 120.2 . . ?
C41 C42 C43 120.3(6) . . ?
C41 C42 H42A 119.8 . . ?
C43 C42 H42A 119.8 . . ?
C44 C43 C42 120.0(6) . . ?
C44 C43 H43A 120.0 . . ?
C42 C43 H43A 120.0 . . ?
C43 C44 C45 119.9(6) . . ?
C43 C44 H44A 120.0 . . ?
C45 C44 H44A 120.0 . . ?
C44 C45 C40 120.5(6) . . ?
C44 C45 H45A 119.7 . . ?
C40 C45 H45A 119.7 . . ?
C51 C46 C47 118.3(6) . . ?
C51 C46 P3 116.4(5) . . ?
C47 C46 P3 125.3(5) . . ?
C48 C47 C46 120.0(6) . . ?
C48 C47 H47A 120.0 . . ?
C46 C47 H47A 120.0 . . ?
C49 C48 C47 120.3(7) . . ?
C49 C48 H48A 119.9 . . ?
C47 C48 H48A 119.9 . . ?
C48 C49 C50 120.9(7) . . ?
C48 C49 H49A 119.6 . . ?
C50 C49 H49A 119.6 . . ?
C51 C50 C49 119.1(7) . . ?
C51 C50 H50A 120.4 . . ?
C49 C50 H50A 120.4 . . ?
C50 C51 C46 121.4(7) . . ?
C50 C51 H51A 119.3 . . ?
C46 C51 H51A 119.3 . . ?
C53 C52 P3 109.1(4) . . ?
C53 C52 H52A 109.9 . . ?
P3 C52 H52A 109.9 . . ?
C53 C52 H52B 109.9 . . ?
P3 C52 H52B 109.9 . . ?
H52A C52 H52B 108.3 . . ?
C54 C53 C58 118.0(6) . . ?
C54 C53 C52 122.3(6) . . ?
C58 C53 C52 119.6(6) . . ?
C55 C54 C53 121.6(6) . . ?
C55 C54 H54A 119.2 . . ?
C53 C54 H54A 119.2 . . ?
C54 C55 C56 119.6(7) . . ?
C54 C55 H55A 120.2 . . ?
C56 C55 H55A 120.2 . . ?
C57 C56 C55 119.4(6) . . ?
C57 C56 H56A 120.3 . . ?
C55 C56 H56A 120.3 . . ?
C58 C57 C56 120.3(7) . . ?
C58 C57 H57A 119.9 . . ?
C56 C57 H57A 119.9 . . ?
C57 C58 C53 121.0(7) . . ?
C57 C58 H58A 119.5 . . ?
C53 C58 H58A 119.5 . . ?
Cl1 C59 Cl2 111.9(5) . . ?
Cl1 C59 H59A 109.2 . . ?
Cl2 C59 H59A 109.2 . . ?
Cl1 C59 H59B 109.2 . . ?
Cl2 C59 H59B 109.2 . . ?
H59A C59 H59B 107.9 . . ?
Cl4 C60 Cl3 119.3(9) . . ?
Cl4 C60 Cl3A 105.3(8) . . ?
Cl3 C60 Cl3A 23.7(4) . . ?
Cl4 C60 Cl4A 17.5(4) . . ?
Cl3 C60 Cl4A 136.5(9) . . ?
Cl3A C60 Cl4A 120.2(8) . . ?
Cl4 C60 H60A 107.5 . . ?
Cl3 C60 H60A 107.5 . . ?
Cl3A C60 H60A 96.2 . . ?
Cl4A C60 H60A 95.4 . . ?
Cl4 C60 H60B 107.5 . . ?
Cl3 C60 H60B 107.5 . . ?
Cl3A C60 H60B 131.2 . . ?
Cl4A C60 H60B 100.0 . . ?
H60A C60 H60B 107.0 . . ?

loop_
_geom_bond_atom_site_label_1
_geom_bond_atom_site_label_2
_geom_bond_distance
_geom_bond_site_symmetry_2
_geom_bond_publ_flag
Cl1 C59 1.748(8) . ?
Cl2 C59 1.769(8) . ?
Cl3 C60 1.698(14) . ?
Cl4 C60 1.634(12) . ?
Cl3A C60 1.904(14) . ?
Cl4A C60 1.939(15) . ?
Cu1 P3 2.2696(16) . ?
Cu1 P2 2.2955(16) . ?
Cu1 P1 2.3070(16) . ?
P1 C22 1.826(6) . ?
P1 C1 1.828(6) . ?
P1 C16 1.832(6) . ?
P2 C28 1.822(6) . ?
P2 C34 1.827(6) . ?
P2 C12 1.830(6) . ?
P3 C40 1.822(6) . ?
P3 C46 1.823(6) . ?
P3 C52 1.852(6) . ?
P4 F2 1.454(12) . ?
P4 F6A 1.529(11) . ?
P4 F4 1.542(11) . ?
P4 F3 1.549(9) . ?
P4 F1A 1.580(8) . ?
P4 F5A 1.593(10) . ?
P4 F3A 1.617(12) . ?
P4 F4A 1.617(11) . ?
P4 F5 1.632(11) . ?
P4 F1 1.635(13) . ?
P4 F6 1.660(9) . ?
P4 F2A 1.699(9) . ?
O1 C11 1.379(7) . ?
O1 C6 1.394(7) . ?
C1 C6 1.402(8) . ?
C1 C2 1.404(8) . ?
C2 C3 1.388(9) . ?
C2 H2A 0.9500 . ?
C3 C4 1.387(9) . ?
C3 H3A 0.9500 . ?
C4 C5 1.405(8) . ?
C4 H4A 0.9500 . ?
C5 C6 1.396(8) . ?
C5 C7 1.530(8) . ?
C7 C8 1.525(8) . ?
C7 C10 1.532(8) . ?
C7 C9 1.563(9) . ?
C8 H8A 0.9800 . ?
C8 H8B 0.9800 . ?
C8 H8C 0.9800 . ?
C9 H9A 0.9800 . ?
C9 H9B 0.9800 . ?
C9 H9C 0.9800 . ?
C10 C15 1.389(9) . ?
C10 C11 1.394(8) . ?
C11 C12 1.406(8) . ?
C12 C13 1.397(8) . ?
C13 C14 1.384(9) . ?
C13 H13A 0.9500 . ?
C14 C15 1.402(9) . ?
C14 H14A 0.9500 . ?
C15 H15A 0.9500 . ?
C16 C21 1.397(9) . ?
C16 C17 1.399(8) . ?
C17 C18 1.395(9) . ?
C17 H17A 0.9500 . ?
C18 C19 1.391(9) . ?
C18 H18A 0.9500 . ?
C19 C20 1.388(9) . ?
C19 H19A 0.9500 . ?
C20 C21 1.394(9) . ?
C20 H20A 0.9500 . ?
C21 H21A 0.9500 . ?
C22 C23 1.389(8) . ?
C22 C27 1.391(9) . ?
C23 C24 1.396(9) . ?
C23 H23A 0.9500 . ?
C24 C25 1.385(10) . ?
C24 H24A 0.9500 . ?
C25 C26 1.388(10) . ?
C25 H25A 0.9500 . ?
C26 C27 1.394(9) . ?
C26 H26A 0.9500 . ?
C27 H27A 0.9500 . ?
C28 C29 1.389(9) . ?
C28 C33 1.403(9) . ?
C29 C30 1.391(10) . ?
C29 H29A 0.9500 . ?
C30 C31 1.380(13) . ?
C30 H30A 0.9500 . ?
C31 C32 1.387(13) . ?
C31 H31A 0.9500 . ?
C32 C33 1.387(10) . ?
C32 H32A 0.9500 . ?
C33 H33A 0.9500 . ?
C34 C39 1.388(9) . ?
C34 C35 1.415(8) . ?
C35 C36 1.382(10) . ?
C35 H35A 0.9500 . ?
C36 C37 1.381(11) . ?
C36 H36A 0.9500 . ?
C37 C38 1.369(11) . ?
C37 H37A 0.9500 . ?
C38 C39 1.402(9) . ?
C38 H38A 0.9500 . ?
C39 H39A 0.9500 . ?
C40 C45 1.399(9) . ?
C40 C41 1.409(8) . ?
C41 C42 1.384(9) . ?
C41 H41A 0.9500 . ?
C42 C43 1.410(10) . ?
C42 H42A 0.9500 . ?
C43 C44 1.386(10) . ?
C43 H43A 0.9500 . ?
C44 C45 1.390(9) . ?
C44 H44A 0.9500 . ?
C45 H45A 0.9500 . ?
C46 C51 1.401(9) . ?
C46 C47 1.404(9) . ?
C47 C48 1.403(9) . ?
C47 H47A 0.9500 . ?
C48 C49 1.368(12) . ?
C48 H48A 0.9500 . ?
C49 C50 1.392(12) . ?
C49 H49A 0.9500 . ?
C50 C51 1.387(10) . ?
C50 H50A 0.9500 . ?
C51 H51A 0.9500 . ?
C52 C53 1.505(9) . ?
C52 H52A 0.9900 . ?
C52 H52B 0.9900 . ?
C53 C54 1.389(9) . ?
C53 C58 1.409(9) . ?
C54 C55 1.385(10) . ?
C54 H54A 0.9500 . ?
C55 C56 1.404(11) . ?
C55 H55A 0.9500 . ?
C56 C57 1.392(11) . ?
C56 H56A 0.9500 . ?
C57 C58 1.378(10) . ?
C57 H57A 0.9500 . ?
C58 H58A 0.9500 . ?
C59 H59A 0.9900 . ?
C59 H59B 0.9900 . ?
C60 H60A 0.9900 . ?
C60 H60B 0.9900 . ?
